data_7159061
loop_
_publ_author_name
'Sarkar, Prabhat'
'Saha, Pinaki'
'Ghosh, Prasanta'
'Mukhopadhyay, Chhanda'

_publ_section_title
;
 Metal-free, I<sub>2</sub>-promoted direct synthesis of
 2-cyano-substituted maleimides <i>via</i> a unique
 3,3-dicyano-2-arylacrylic acid intermediate.
;
_journal_issue 4
_journal_name_full 'Organic &amp; biomolecular chemistry'
_journal_page_first 789
_journal_page_last 796
_journal_paper_doi 10.1039/d2ob01725c
_journal_volume 21
_journal_year 2023
_chemical_formula_moiety 'C19 H14 N2 O3'
_chemical_formula_sum 'C19 H14 N2 O3'
_chemical_formula_weight 318.32
_space_group_crystal_system monoclinic
_space_group_IT_number 14
_space_group_name_Hall '-P 2ybc'
_space_group_name_H-M_alt 'P 1 21/c 1'
_atom_sites_solution_hydrogens geom
_audit_creation_method SHELXL-2016/6
_audit_update_record
;
2022-06-23 deposited with the CCDC.	2022-12-13 downloaded from the CCDC.
;
_cell_angle_alpha 90
_cell_angle_beta 110.77
_cell_angle_gamma 90
_cell_formula_units_Z 4
_cell_length_a 13.321(2)
_cell_length_b 6.8496(11)
_cell_length_c 18.783(3)
_cell_measurement_reflns_used 8709
_cell_measurement_temperature 273(2)
_cell_measurement_theta_max 26.85
_cell_measurement_theta_min 2.32
_cell_volume 1602.4(4)
_computing_cell_refinement 'Bruker SAINT'
_computing_data_collection 'Bruker APEX2'
_computing_data_reduction 'Bruker SAINT'
_computing_molecular_graphics 'Bruker SHELXTL'
_computing_publication_material 'Bruker SHELXTL'
_computing_structure_refinement 'SHELXL-2016/6 (Sheldrick, 2016)'
_computing_structure_solution 'SHELXT 2014/5 (Sheldrick, 2014)'
_diffrn_ambient_temperature 273(2)
_diffrn_measured_fraction_theta_full 1.000
_diffrn_measured_fraction_theta_max 0.997
_diffrn_measurement_device_type 'Bruker APEX-II CCD'
_diffrn_measurement_method '\f and \w scans'
_diffrn_radiation_type MoK\a
_diffrn_radiation_wavelength 0.71073
_diffrn_reflns_av_R_equivalents 0.0757
_diffrn_reflns_av_unetI/netI 0.0385
_diffrn_reflns_Laue_measured_fraction_full 1.000
_diffrn_reflns_Laue_measured_fraction_max 0.997
_diffrn_reflns_limit_h_max 16
_diffrn_reflns_limit_h_min -16
_diffrn_reflns_limit_k_max 8
_diffrn_reflns_limit_k_min -8
_diffrn_reflns_limit_l_max 23
_diffrn_reflns_limit_l_min -23
_diffrn_reflns_number 37763
_diffrn_reflns_point_group_measured_fraction_full 1.000
_diffrn_reflns_point_group_measured_fraction_max 0.997
_diffrn_reflns_theta_full 25.242
_diffrn_reflns_theta_max 26.988
_diffrn_reflns_theta_min 2.316
_exptl_absorpt_coefficient_mu 0.091
_exptl_absorpt_correction_type multi-scan
_exptl_absorpt_process_details SADABS
_exptl_crystal_colour brown
_exptl_crystal_density_diffrn 1.319
_exptl_crystal_description hexagonal
_exptl_crystal_F_000 664
_exptl_crystal_size_max 0.35
_exptl_crystal_size_mid 0.22
_exptl_crystal_size_min 0.13
_exptl_transmission_factor_max 0.969
_exptl_transmission_factor_min 0.938
_refine_diff_density_max 0.167
_refine_diff_density_min -0.199
_refine_diff_density_rms 0.042
_refine_ls_extinction_method none
_refine_ls_goodness_of_fit_ref 0.979
_refine_ls_hydrogen_treatment constr
_refine_ls_matrix_type full
_refine_ls_number_parameters 219
_refine_ls_number_reflns 3472
_refine_ls_number_restraints 0
_refine_ls_restrained_S_all 0.979
_refine_ls_R_factor_all 0.0972
_refine_ls_R_factor_gt 0.0597
_refine_ls_shift/su_max 0.000
_refine_ls_shift/su_mean 0.000
_refine_ls_structure_factor_coef Fsqd
_refine_ls_weighting_details 'w=1/[\s^2^(Fo^2^)+(0.1000P)^2^+0.5373P] where P=(Fo^2^+2Fc^2^)/3'
_refine_ls_weighting_scheme calc
_refine_ls_wR_factor_gt 0.1521
_refine_ls_wR_factor_ref 0.1796
_reflns_Friedel_coverage 0.000
_reflns_number_gt 2396
_reflns_number_total 3472
_reflns_threshold_expression 'I > 2\s(I)'
_cod_data_source_file d2ob01725c2.cif
_cod_data_source_block TRY1_a
_cod_depositor_comments 'Adding full bibliography for 7159061--7159062.cif.'
_cod_original_sg_symbol_H-M 'P 21/c'
_cod_database_code 7159061
_shelx_shelxl_version_number 2016/6
_shelx_space_group_comment
;
The symmetry employed for this shelxl refinement is uniquely defined
by the following loop, which should always be used as a source of
symmetry information in preference to the above space-group names.
They are only intended as comments.
;

loop_
_space_group_symop_operation_xyz
'x, y, z'
'-x, y+1/2, -z+1/2'
'-x, -y, -z'
'x, -y-1/2, z-1/2'

loop_
_atom_site_label
_atom_site_type_symbol
_atom_site_fract_x
_atom_site_fract_y
_atom_site_fract_z
_atom_site_U_iso_or_equiv
_atom_site_adp_type
_atom_site_occupancy
_atom_site_site_symmetry_order
_atom_site_calc_flag
_atom_site_refinement_flags_posn
_atom_site_refinement_flags_adp
_atom_site_refinement_flags_occupancy
_atom_site_disorder_assembly
_atom_site_disorder_group
O1 O 0.53739(13) 1.1463(3) 0.73087(10) 0.0610(5) Uani 1 1 d . . . . .
O2 O 0.46412(13) 0.6364(3) 0.56565(9) 0.0606(5) Uani 1 1 d . . . . .
O3 O 0.07903(12) 1.2386(3) 0.46854(10) 0.0649(5) Uani 1 1 d . . . . .
N2 N 0.47534(13) 0.9159(2) 0.63507(10) 0.0438(5) Uani 1 1 d . . . . .
C8 C 0.62172(15) 0.7039(3) 0.67921(11) 0.0385(5) Uani 1 1 d . . . . .
C5 C 0.68707(16) 0.5328(3) 0.68096(12) 0.0396(5) Uani 1 1 d . . . . .
N1 N 0.79868(18) 0.9465(3) 0.84654(13) 0.0685(6) Uani 1 1 d . . . . .
C10 C 0.63922(16) 0.8579(3) 0.72667(12) 0.0418(5) Uani 1 1 d . . . . .
C9 C 0.51245(17) 0.7395(3) 0.61867(12) 0.0433(5) Uani 1 1 d . . . . .
C13 C 0.37337(16) 1.0007(3) 0.59109(12) 0.0431(5) Uani 1 1 d . . . . .
C12 C 0.54747(17) 0.9963(3) 0.70136(13) 0.0444(5) Uani 1 1 d . . . . .
C4 C 0.66594(17) 0.4109(3) 0.61794(13) 0.0471(5) Uani 1 1 d . . . . .
H4 H 0.607294 0.436435 0.574001 0.057 Uiso 1 1 calc R U . . .
C16 C 0.17876(16) 1.1657(3) 0.50797(13) 0.0481(6) Uani 1 1 d . . . . .
C11 C 0.72870(18) 0.9031(3) 0.79372(14) 0.0481(5) Uani 1 1 d . . . . .
C6 C 0.77464(18) 0.4871(3) 0.74610(13) 0.0514(6) Uani 1 1 d . . . . .
H6 H 0.789777 0.564231 0.789392 0.062 Uiso 1 1 calc R U . . .
C14 C 0.27931(18) 0.9027(3) 0.58355(14) 0.0506(6) Uani 1 1 d . . . . .
H14 H 0.281573 0.781907 0.606667 0.061 Uiso 1 1 calc R U . . .
C15 C 0.18269(17) 0.9857(4) 0.54159(14) 0.0531(6) Uani 1 1 d . . . . .
H15 H 0.119214 0.919885 0.535794 0.064 Uiso 1 1 calc R U . . .
C7 C 0.83874(19) 0.3296(4) 0.74706(15) 0.0565(6) Uani 1 1 d . . . . .
H7 H 0.896955 0.302513 0.791093 0.068 Uiso 1 1 calc R U . . .
C18 C 0.37001(17) 1.1778(3) 0.55693(14) 0.0530(6) Uani 1 1 d . . . . .
H18 H 0.433637 1.241879 0.561760 0.064 Uiso 1 1 calc R U . . .
C2 C 0.81898(19) 0.2102(4) 0.68429(15) 0.0570(6) Uani 1 1 d . . . . .
C3 C 0.7310(2) 0.2528(4) 0.61999(14) 0.0572(6) Uani 1 1 d . . . . .
H3 H 0.715474 0.173246 0.577303 0.069 Uiso 1 1 calc R U . . .
C17 C 0.27294(18) 1.2622(3) 0.51536(14) 0.0544(6) Uani 1 1 d . . . . .
H17 H 0.270901 1.383218 0.492452 0.065 Uiso 1 1 calc R U . . .
C19 C 0.0730(2) 1.4280(4) 0.4363(2) 0.0808(9) Uani 1 1 d . . . . .
H19A H 0.107451 1.520457 0.475830 0.121 Uiso 1 1 calc R U . . .
H19B H -0.000973 1.463813 0.411549 0.121 Uiso 1 1 calc R U . . .
H19C H 0.108296 1.427519 0.399774 0.121 Uiso 1 1 calc R U . . .
C1 C 0.8915(3) 0.0400(5) 0.6860(2) 0.0864(10) Uani 1 1 d . . . . .
H1A H 0.848924 -0.075217 0.668221 0.130 Uiso 1 1 calc R U . . .
H1B H 0.939993 0.019460 0.737242 0.130 Uiso 1 1 calc R U . . .
H1C H 0.931786 0.067258 0.653739 0.130 Uiso 1 1 calc R U . . .

loop_
_atom_site_aniso_label
_atom_site_aniso_U_11
_atom_site_aniso_U_22
_atom_site_aniso_U_33
_atom_site_aniso_U_23
_atom_site_aniso_U_13
_atom_site_aniso_U_12
O1 0.0582(10) 0.0527(10) 0.0689(12) -0.0179(9) 0.0187(9) 0.0037(8)
O2 0.0529(9) 0.0573(10) 0.0539(10) -0.0153(8) -0.0029(8) 0.0046(8)
O3 0.0407(9) 0.0688(12) 0.0747(12) 0.0041(10) 0.0077(8) 0.0079(8)
N2 0.0406(9) 0.0390(10) 0.0468(11) -0.0018(8) 0.0091(8) 0.0018(7)
C8 0.0376(10) 0.0393(11) 0.0380(11) 0.0010(9) 0.0124(9) -0.0045(8)
C5 0.0393(10) 0.0366(11) 0.0425(12) 0.0005(9) 0.0141(9) -0.0036(8)
N1 0.0617(13) 0.0667(14) 0.0597(14) -0.0082(12) 0.0002(11) -0.0102(11)
C10 0.0398(10) 0.0427(12) 0.0416(12) -0.0020(10) 0.0127(9) -0.0052(9)
C9 0.0427(11) 0.0419(12) 0.0412(12) -0.0006(10) 0.0098(9) -0.0017(9)
C13 0.0375(10) 0.0430(12) 0.0455(12) 0.0002(10) 0.0109(9) 0.0026(9)
C12 0.0430(11) 0.0414(12) 0.0491(13) -0.0029(10) 0.0167(10) -0.0023(9)
C4 0.0436(11) 0.0508(13) 0.0448(13) -0.0022(10) 0.0130(10) 0.0008(10)
C16 0.0384(11) 0.0519(14) 0.0498(13) -0.0024(11) 0.0104(9) 0.0034(10)
C11 0.0467(12) 0.0458(13) 0.0482(13) -0.0028(11) 0.0124(11) -0.0023(10)
C6 0.0541(13) 0.0474(13) 0.0453(13) -0.0013(10) 0.0084(11) 0.0025(10)
C14 0.0498(12) 0.0446(13) 0.0585(15) 0.0064(11) 0.0206(11) -0.0032(10)
C15 0.0402(11) 0.0535(14) 0.0654(16) -0.0020(12) 0.0184(11) -0.0079(10)
C7 0.0505(13) 0.0538(14) 0.0564(15) 0.0063(12) 0.0084(11) 0.0063(11)
C18 0.0391(11) 0.0483(13) 0.0686(16) 0.0068(12) 0.0154(11) -0.0046(10)
C2 0.0549(14) 0.0550(15) 0.0661(16) 0.0034(13) 0.0274(12) 0.0088(11)
C3 0.0614(15) 0.0566(15) 0.0560(15) -0.0089(12) 0.0237(12) 0.0062(12)
C17 0.0478(12) 0.0436(13) 0.0673(16) 0.0117(12) 0.0150(11) 0.0009(10)
C19 0.0599(16) 0.073(2) 0.091(2) 0.0117(17) 0.0036(15) 0.0179(14)
C1 0.086(2) 0.086(2) 0.089(2) 0.0007(18) 0.0330(18) 0.0383(18)

loop_
_atom_type_symbol
_atom_type_description
_atom_type_scat_dispersion_real
_atom_type_scat_dispersion_imag
_atom_type_scat_source
C C 0.0033 0.0016 'International Tables Vol C Tables 4.2.6.8 and 6.1.1.4'
H H 0.0000 0.0000 'International Tables Vol C Tables 4.2.6.8 and 6.1.1.4'
N N 0.0061 0.0033 'International Tables Vol C Tables 4.2.6.8 and 6.1.1.4'
O O 0.0106 0.0060 'International Tables Vol C Tables 4.2.6.8 and 6.1.1.4'

loop_
_geom_angle_atom_site_label_1
_geom_angle_atom_site_label_2
_geom_angle_atom_site_label_3
_geom_angle
_geom_angle_site_symmetry_1
_geom_angle_site_symmetry_3
_geom_angle_publ_flag
C16 O3 C19 117.5(2) . . ?
C9 N2 C12 111.00(18) . . ?
C9 N2 C13 124.40(18) . . ?
C12 N2 C13 124.55(18) . . ?
C10 C8 C5 130.91(19) . . ?
C10 C8 C9 105.36(18) . . ?
C5 C8 C9 123.73(18) . . ?
C4 C5 C6 117.7(2) . . ?
C4 C5 C8 121.68(19) . . ?
C6 C5 C8 120.61(19) . . ?
C8 C10 C11 130.4(2) . . ?
C8 C10 C12 111.01(18) . . ?
C11 C10 C12 118.61(19) . . ?
O2 C9 N2 124.7(2) . . ?
O2 C9 C8 128.0(2) . . ?
N2 C9 C8 107.35(17) . . ?
C18 C13 C14 120.3(2) . . ?
C18 C13 N2 119.70(18) . . ?
C14 C13 N2 120.0(2) . . ?
O1 C12 N2 126.9(2) . . ?
O1 C12 C10 127.9(2) . . ?
N2 C12 C10 105.25(18) . . ?
C3 C4 C5 120.8(2) . . ?
C3 C4 H4 119.6 . . ?
C5 C4 H4 119.6 . . ?
O3 C16 C15 116.6(2) . . ?
O3 C16 C17 123.6(2) . . ?
C15 C16 C17 119.8(2) . . ?
N1 C11 C10 177.3(3) . . ?
C7 C6 C5 120.8(2) . . ?
C7 C6 H6 119.6 . . ?
C5 C6 H6 119.6 . . ?
C15 C14 C13 119.3(2) . . ?
C15 C14 H14 120.4 . . ?
C13 C14 H14 120.4 . . ?
C14 C15 C16 120.6(2) . . ?
C14 C15 H15 119.7 . . ?
C16 C15 H15 119.7 . . ?
C6 C7 C2 121.7(2) . . ?
C6 C7 H7 119.2 . . ?
C2 C7 H7 119.2 . . ?
C13 C18 C17 120.4(2) . . ?
C13 C18 H18 119.8 . . ?
C17 C18 H18 119.8 . . ?
C7 C2 C3 117.8(2) . . ?
C7 C2 C1 120.9(3) . . ?
C3 C2 C1 121.3(3) . . ?
C4 C3 C2 121.3(2) . . ?
C4 C3 H3 119.4 . . ?
C2 C3 H3 119.4 . . ?
C18 C17 C16 119.5(2) . . ?
C18 C17 H17 120.2 . . ?
C16 C17 H17 120.2 . . ?
O3 C19 H19A 109.5 . . ?
O3 C19 H19B 109.5 . . ?
H19A C19 H19B 109.5 . . ?
O3 C19 H19C 109.5 . . ?
H19A C19 H19C 109.5 . . ?
H19B C19 H19C 109.5 . . ?
C2 C1 H1A 109.5 . . ?
C2 C1 H1B 109.5 . . ?
H1A C1 H1B 109.5 . . ?
C2 C1 H1C 109.5 . . ?
H1A C1 H1C 109.5 . . ?
H1B C1 H1C 109.5 . . ?

loop_
_geom_bond_atom_site_label_1
_geom_bond_atom_site_label_2
_geom_bond_distance
_geom_bond_site_symmetry_2
_geom_bond_publ_flag
O1 C12 1.197(3) . ?
O2 C9 1.204(3) . ?
O3 C16 1.366(3) . ?
O3 C19 1.421(3) . ?
N2 C9 1.381(3) . ?
N2 C12 1.389(3) . ?
N2 C13 1.438(3) . ?
C8 C10 1.347(3) . ?
C8 C5 1.453(3) . ?
C8 C9 1.516(3) . ?
C5 C4 1.393(3) . ?
C5 C6 1.394(3) . ?
N1 C11 1.134(3) . ?
C10 C11 1.428(3) . ?
C10 C12 1.485(3) . ?
C13 C18 1.366(3) . ?
C13 C14 1.384(3) . ?
C4 C3 1.379(3) . ?
C4 H4 0.9300 . ?
C16 C15 1.378(3) . ?
C16 C17 1.381(3) . ?
C6 C7 1.372(3) . ?
C6 H6 0.9300 . ?
C14 C15 1.372(3) . ?
C14 H14 0.9300 . ?
C15 H15 0.9300 . ?
C7 C2 1.381(4) . ?
C7 H7 0.9300 . ?
C18 C17 1.378(3) . ?
C18 H18 0.9300 . ?
C2 C3 1.383(3) . ?
C2 C1 1.507(3) . ?
C3 H3 0.9300 . ?
C17 H17 0.9300 . ?
C19 H19A 0.9600 . ?
C19 H19B 0.9600 . ?
C19 H19C 0.9600 . ?
C1 H1A 0.9600 . ?
C1 H1B 0.9600 . ?
C1 H1C 0.9600 . ?
